data_1558257
loop_
_publ_author_name
'Wang, Zheng'
'Zhao, Ziwei'
'Li, Yong'
'Zhong, Yanxia'
'Zhang, Qiuyue'
'Liu, Qingbin'
'Solan, Gregory'
'Ma, Yanping'
'Sun, Wen Hua'

_publ_section_title
;
 Ruthenium-catalyzed Hydrogenation of CO2 as a Route to Methyl Esters for
 use as Biofuels or fine Chemicals
;
_journal_name_full 'Chemical Science'
_journal_paper_doi 10.1039/D0SC02942D
_journal_year 2020
_chemical_formula_moiety 'C51 H53 Cl2 P3 Ru'
_chemical_formula_sum 'C51 H53 Cl2 P3 Ru'
_chemical_formula_weight 930.81
_space_group_crystal_system monoclinic
_space_group_IT_number 14
_space_group_name_Hall '-P 2yn'
_space_group_name_H-M_alt 'P 1 21/n 1'
_atom_sites_solution_hydrogens geom
_atom_sites_solution_primary direct
_audit_creation_date 2018-07-13
_audit_creation_method
;
Olex2 1.2
(compiled 2017.08.10 svn.r3458 for OlexSys, GUI svn.r5381)
;
_audit_update_record
;
2019-10-29 deposited with the CCDC.	2020-06-05 downloaded from the CCDC.
;
_cell_angle_alpha 90
_cell_angle_beta 99.826(3)
_cell_angle_gamma 90
_cell_formula_units_Z 4
_cell_length_a 12.4966(4)
_cell_length_b 21.3798(7)
_cell_length_c 17.4791(6)
_cell_measurement_reflns_used 10584
_cell_measurement_temperature 173
_cell_measurement_theta_max 31.1200
_cell_measurement_theta_min 1.8870
_cell_volume 4601.5(3)
_computing_molecular_graphics 'Olex2 (Dolomanov et al., 2009)'
_computing_publication_material 'Olex2 (Dolomanov et al., 2009)'
_computing_structure_refinement 'ShelXL (Sheldrick, 2015)'
_computing_structure_solution 'SIR2004 (Burla et al., 2007)'
_diffrn_ambient_temperature 173
_diffrn_detector 'CCD plate'
_diffrn_measured_fraction_theta_full 0.996
_diffrn_measured_fraction_theta_max 0.892
_diffrn_measurement_device_type 'dtrek-CrysAlisPro-abstract goniometer imported rigaku-d*trek images'
_diffrn_radiation_type MoK\a
_diffrn_radiation_wavelength 0.71073
_diffrn_reflns_av_R_equivalents 0.0969
_diffrn_reflns_av_unetI/netI 0.1437
_diffrn_reflns_Laue_measured_fraction_full 0.996
_diffrn_reflns_Laue_measured_fraction_max 0.892
_diffrn_reflns_limit_h_max 17
_diffrn_reflns_limit_h_min -18
_diffrn_reflns_limit_k_max 28
_diffrn_reflns_limit_k_min -30
_diffrn_reflns_limit_l_max 24
_diffrn_reflns_limit_l_min -24
_diffrn_reflns_number 36309
_diffrn_reflns_point_group_measured_fraction_full 0.996
_diffrn_reflns_point_group_measured_fraction_max 0.892
_diffrn_reflns_theta_full 25.242
_diffrn_reflns_theta_max 31.469
_diffrn_reflns_theta_min 1.518
_exptl_absorpt_coefficient_mu 0.595
_exptl_absorpt_correction_T_max 1.00000
_exptl_absorpt_correction_T_min 0.39110
_exptl_crystal_colour yellow
_exptl_crystal_density_diffrn 1.344
_exptl_crystal_description block
_exptl_crystal_F_000 1928
_exptl_crystal_size_max 0.336
_exptl_crystal_size_mid 0.209
_exptl_crystal_size_min 0.114
_refine_diff_density_max 2.930
_refine_diff_density_min -1.805
_refine_diff_density_rms 0.154
_refine_ls_extinction_method none
_refine_ls_goodness_of_fit_ref 1.032
_refine_ls_hydrogen_treatment constr
_refine_ls_matrix_type full
_refine_ls_number_parameters 518
_refine_ls_number_reflns 13650
_refine_ls_number_restraints 0
_refine_ls_restrained_S_all 1.032
_refine_ls_R_factor_all 0.1426
_refine_ls_R_factor_gt 0.0771
_refine_ls_shift/su_max 0.001
_refine_ls_shift/su_mean 0.000
_refine_ls_structure_factor_coef Fsqd
_refine_ls_weighting_details 'w=1/[\s^2^(Fo^2^)+(0.0878P)^2^+6.0654P] where P=(Fo^2^+2Fc^2^)/3'
_refine_ls_weighting_scheme calc
_refine_ls_wR_factor_gt 0.1831
_refine_ls_wR_factor_ref 0.2175
_reflns_Friedel_coverage 0.000
_reflns_number_gt 7921
_reflns_number_total 13650
_reflns_threshold_expression 'I > 2\s(I)'
_cod_data_source_file d0sc02942d2.cif
_cod_data_source_block Ru2
_cod_database_code 1558257
_shelx_shelxl_version_number 2017/1
_shelx_space_group_comment
;
The symmetry employed for this shelxl refinement is uniquely defined
by the following loop, which should always be used as a source of
symmetry information in preference to the above space-group names.
They are only intended as comments.
;
_olex2_refinement_description
;
1. Fixed Uiso
 At 1.2 times of:
  All C(H) groups, All C(H,H) groups
 At 1.5 times of:
  All C(H,H,H) groups
2.a Ternary CH refined with riding coordinates:
 C01A(H01A)
2.b Secondary CH2 refined with riding coordinates:
 C00B(H00B,H00C), C00C(H00D,H00E), C00E(H00G,H00H)
2.c Aromatic/amide H refined with riding coordinates:
 C00A(H00A), C00D(H00F), C00H(H00I), C00J(H00J), C00K(H00K), C00L(H00L),
 C00M(H00M), C00O(H00O), C00P(H00P), C00Q(H00Q), C00R(H00R), C00U(H00U),
 C00V(H00V), C00W(H00W), C00X(H00X), C00Z(H00Z), C010(H010), C011(H011),
 C012(H012), C013(H013), C014(H014), C015(H015), C016(H016), C018(H018),
 C01B(H01B), C01C(H01C), C01E(H01E), C01G(H01H), C01H(H01I), C01J(H01M),
 C01K(H01N), C01L(H01O), C01M(H01P), C01N(H01Q)
2.d Idealised Me refined as rotating group:
 C00T(H00N,H00S,H00T), C00Y(H00Y,H,HA), C01F(H01D,H01F,H01G), C01I(H01J,H01K,
 H01L)
;
_olex2_submission_special_instructions 'No special instructions were received'

loop_
_space_group_symop_operation_xyz
'x, y, z'
'-x+1/2, y+1/2, -z+1/2'
'-x, -y, -z'
'x-1/2, -y-1/2, z-1/2'

loop_
_atom_site_label
_atom_site_type_symbol
_atom_site_fract_x
_atom_site_fract_y
_atom_site_fract_z
_atom_site_U_iso_or_equiv
_atom_site_adp_type
_atom_site_occupancy
_atom_site_site_symmetry_order
_atom_site_calc_flag
_atom_site_refinement_flags_posn
_atom_site_refinement_flags_adp
_atom_site_refinement_flags_occupancy
_atom_site_disorder_assembly
_atom_site_disorder_group
Ru00 Ru 0.27233(3) 0.54199(2) 0.64485(2) 0.01692(11) Uani 1 1 d . . . . .
Cl00 Cl 0.46718(9) 0.53834(6) 0.65798(7) 0.0188(2) Uani 1 1 d . . . . .
P003 P 0.30199(10) 0.62976(6) 0.72447(8) 0.0181(3) Uani 1 1 d . . . . .
P004 P 0.28859(10) 0.48297(6) 0.75821(7) 0.0168(3) Uani 1 1 d . . . . .
P005 P 0.65354(11) 0.56377(7) 0.91110(8) 0.0221(3) Uani 1 1 d . . . . .
C008 C 0.3850(4) 0.4177(2) 0.7710(3) 0.0172(10) Uani 1 1 d . . . . .
C009 C 0.1639(4) 0.4419(2) 0.7693(3) 0.0204(11) Uani 1 1 d . . . . .
C00A C 0.4059(4) 0.3876(2) 0.8432(3) 0.0218(11) Uani 1 1 d . . . . .
H00A H 0.374530 0.402131 0.884390 0.026 Uiso 1 1 calc R . . . .
C00B C 0.3168(4) 0.5286(2) 0.8498(3) 0.0188(10) Uani 1 1 d . . . . .
H00B H 0.252857 0.553664 0.852598 0.023 Uiso 1 1 calc R . . . .
H00C H 0.323799 0.498952 0.892369 0.023 Uiso 1 1 calc R . . . .
C00C C 0.5199(4) 0.5317(2) 0.8738(3) 0.0174(10) Uani 1 1 d . . . . .
H00D H 0.522855 0.514880 0.822680 0.021 Uiso 1 1 calc R . . . .
H00E H 0.508972 0.496556 0.906648 0.021 Uiso 1 1 calc R . . . .
C00D C 0.0867(4) 0.4664(3) 0.8098(3) 0.0216(11) Uani 1 1 d . . . . .
H00F H 0.100855 0.503742 0.836907 0.026 Uiso 1 1 calc R . . . .
C00E C 0.4183(4) 0.6237(2) 0.8031(3) 0.0204(11) Uani 1 1 d . . . . .
H00G H 0.482395 0.616771 0.779892 0.024 Uiso 1 1 calc R . . . .
H00H H 0.427272 0.663968 0.829092 0.024 Uiso 1 1 calc R . . . .
C00F C 0.1920(4) 0.6573(2) 0.7734(3) 0.0208(11) Uani 1 1 d . . . . .
C00G C 0.3366(4) 0.6973(2) 0.6697(3) 0.0200(11) Uani 1 1 d . . . . .
C00H C 0.1242(4) 0.5837(2) 0.5751(3) 0.0216(11) Uani 1 1 d . . . . .
H00I H 0.086505 0.617145 0.591880 0.026 Uiso 1 1 calc R . . . .
C00I C 0.4164(4) 0.5730(2) 0.8661(3) 0.0201(11) Uani 1 1 d . . . . .
C00J C 0.7095(4) 0.4389(3) 0.8800(3) 0.0281(12) Uani 1 1 d . . . . .
H00J H 0.651908 0.438667 0.838530 0.034 Uiso 1 1 calc R . . . .
C00K C 0.4410(4) 0.7053(3) 0.6551(3) 0.0290(13) Uani 1 1 d . . . . .
H00K H 0.496267 0.678862 0.678106 0.035 Uiso 1 1 calc R . . . .
C00L C 0.4306(4) 0.3948(2) 0.7098(3) 0.0252(12) Uani 1 1 d . . . . .
H00L H 0.416181 0.413954 0.661310 0.030 Uiso 1 1 calc R . . . .
C00M C 0.4741(4) 0.3357(2) 0.8525(3) 0.0251(12) Uani 1 1 d . . . . .
H00M H 0.488567 0.315719 0.900383 0.030 Uiso 1 1 calc R . . . .
C00N C 0.7364(4) 0.4943(2) 0.9216(3) 0.0230(11) Uani 1 1 d . . . . .
C00O C 0.2545(5) 0.7371(3) 0.6350(3) 0.0302(13) Uani 1 1 d . . . . .
H00O H 0.184004 0.732205 0.644418 0.036 Uiso 1 1 calc R . . . .
C00P C -0.0109(5) 0.4360(3) 0.8102(3) 0.0329(13) Uani 1 1 d . . . . .
H00P H -0.061883 0.453108 0.837112 0.039 Uiso 1 1 calc R . . . .
C00Q C 0.2094(4) 0.5954(3) 0.5339(3) 0.0225(11) Uani 1 1 d . . . . .
H00Q H 0.223954 0.636338 0.520848 0.027 Uiso 1 1 calc R . . . .
C00R C 0.1610(4) 0.4729(2) 0.5723(3) 0.0247(12) Uani 1 1 d . . . . .
H00R H 0.146093 0.431948 0.585040 0.030 Uiso 1 1 calc R . . . .
C00S C 0.2724(4) 0.5471(2) 0.5124(3) 0.0233(11) Uani 1 1 d . . . . .
C00T C -0.0084(4) 0.5077(3) 0.6215(3) 0.0296(13) Uani 1 1 d . . . . .
H00N H 0.006247 0.478443 0.663609 0.044 Uiso 1 1 calc GR . . . .
H00S H -0.060799 0.490165 0.580544 0.044 Uiso 1 1 calc GR . . . .
H00T H -0.036557 0.545743 0.639457 0.044 Uiso 1 1 calc GR . . . .
C00U C 0.4988(5) 0.3425(3) 0.7217(3) 0.0305(13) Uani 1 1 d . . . . .
H00U H 0.530033 0.327148 0.680888 0.037 Uiso 1 1 calc R . . . .
C00V C 0.8258(4) 0.4942(3) 0.9807(3) 0.0290(13) Uani 1 1 d . . . . .
H00V H 0.846046 0.531065 1.007658 0.035 Uiso 1 1 calc R . . . .
C00W C 0.1412(4) 0.3848(3) 0.7309(3) 0.0273(12) Uani 1 1 d . . . . .
H00W H 0.192715 0.367147 0.704780 0.033 Uiso 1 1 calc R . . . .
C00X C 0.7072(5) 0.5893(3) 0.7641(3) 0.0346(14) Uani 1 1 d . . . . .
H00X H 0.700895 0.546539 0.754915 0.042 Uiso 1 1 calc R . . . .
C00Y C 0.4084(4) 0.6049(3) 0.9435(3) 0.0251(12) Uani 1 1 d . . . . .
H00Y H 0.339362 0.625376 0.939627 0.038 Uiso 1 1 calc GR . . . .
H H 0.465544 0.635130 0.955484 0.038 Uiso 1 1 calc GR . . . .
HA H 0.415311 0.573978 0.983951 0.038 Uiso 1 1 calc GR . . . .
C00Z C 0.0941(4) 0.6271(3) 0.7642(3) 0.0253(12) Uani 1 1 d . . . . .
H00Z H 0.081273 0.593897 0.729506 0.030 Uiso 1 1 calc R . . . .
C010 C 0.5200(4) 0.3136(3) 0.7923(3) 0.0268(12) Uani 1 1 d . . . . .
H010 H 0.565724 0.279005 0.799369 0.032 Uiso 1 1 calc R . . . .
C011 C 0.2097(4) 0.7070(2) 0.8262(3) 0.0267(12) Uani 1 1 d . . . . .
H011 H 0.275405 0.728413 0.832705 0.032 Uiso 1 1 calc R . . . .
C012 C 0.7678(5) 0.3845(3) 0.9000(4) 0.0315(13) Uani 1 1 d . . . . .
H012 H 0.748367 0.347711 0.872826 0.038 Uiso 1 1 calc R . . . .
C013 C 0.0335(5) 0.6931(3) 0.8583(3) 0.0358(15) Uani 1 1 d . . . . .
H013 H -0.019433 0.704562 0.887213 0.043 Uiso 1 1 calc R . . . .
C014 C 0.2792(5) 0.7851(3) 0.5854(4) 0.0360(15) Uani 1 1 d . . . . .
H014 H 0.224694 0.812003 0.562240 0.043 Uiso 1 1 calc R . . . .
C015 C 0.0140(4) 0.6448(3) 0.8054(3) 0.0298(13) Uani 1 1 d . . . . .
H015 H -0.052579 0.624226 0.797462 0.036 Uiso 1 1 calc R . . . .
C016 C 0.8859(5) 0.4399(3) 1.0005(3) 0.0366(15) Uani 1 1 d . . . . .
H016 H 0.945910 0.440660 1.040084 0.044 Uiso 1 1 calc R . . . .
C018 C 0.0444(5) 0.3540(3) 0.7309(3) 0.0318(14) Uani 1 1 d . . . . .
H018 H 0.030751 0.316241 0.704681 0.038 Uiso 1 1 calc R . . . .
C019 C 0.6933(4) 0.6131(3) 0.8366(3) 0.0297(13) Uani 1 1 d . . . . .
C01A C 0.3585(4) 0.5568(3) 0.4622(3) 0.0291(13) Uani 1 1 d . . . . .
H01A H 0.410915 0.522417 0.472355 0.035 Uiso 1 1 calc R . . . .
C01B C 0.2499(4) 0.4847(2) 0.5342(3) 0.0226(11) Uani 1 1 d . . . . .
H01B H 0.293814 0.451898 0.523284 0.027 Uiso 1 1 calc R . . . .
C01C C -0.0332(5) 0.3797(3) 0.7704(3) 0.0333(14) Uani 1 1 d . . . . .
H01C H -0.099102 0.359523 0.770168 0.040 Uiso 1 1 calc R . . . .
C01D C 0.0947(4) 0.5215(3) 0.5915(3) 0.0245(12) Uani 1 1 d . . . . .
C01E C 0.8561(5) 0.3850(3) 0.9613(3) 0.0357(15) Uani 1 1 d . . . . .
H01E H 0.894627 0.348364 0.975395 0.043 Uiso 1 1 calc R . . . .
C01F C 0.4198(6) 0.6177(3) 0.4763(4) 0.0486(18) Uani 1 1 d . . . . .
H01D H 0.373243 0.651685 0.456037 0.073 Uiso 1 1 calc GR . . . .
H01F H 0.481983 0.616714 0.450696 0.073 Uiso 1 1 calc GR . . . .
H01G H 0.443319 0.623457 0.531032 0.073 Uiso 1 1 calc GR . . . .
C01G C 0.1319(5) 0.7247(3) 0.8685(4) 0.0350(14) Uani 1 1 d . . . . .
H01H H 0.144942 0.757551 0.903671 0.042 Uiso 1 1 calc R . . . .
C01H C 0.7299(5) 0.6280(4) 0.7070(4) 0.0480(18) Uani 1 1 d . . . . .
H01I H 0.737856 0.611952 0.658814 0.058 Uiso 1 1 calc R . . . .
C01I C 0.3001(5) 0.5512(3) 0.3779(3) 0.0396(16) Uani 1 1 d . . . . .
H01J H 0.261086 0.512386 0.371155 0.059 Uiso 1 1 calc GR . . . .
H01K H 0.352447 0.552515 0.343668 0.059 Uiso 1 1 calc GR . . . .
H01L H 0.250035 0.585373 0.366157 0.059 Uiso 1 1 calc GR . . . .
C01J C 0.4638(5) 0.7533(3) 0.6056(4) 0.0379(15) Uani 1 1 d . . . . .
H01M H 0.534231 0.758895 0.596127 0.045 Uiso 1 1 calc R . . . .
C01K C 0.3821(6) 0.7921(3) 0.5712(4) 0.0388(16) Uani 1 1 d . . . . .
H01N H 0.397225 0.823467 0.537875 0.047 Uiso 1 1 calc R . . . .
C01L C 0.7408(5) 0.6906(4) 0.7212(5) 0.059(2) Uani 1 1 d . . . . .
H01O H 0.756334 0.716719 0.682069 0.070 Uiso 1 1 calc R . . . .
C01M C 0.7054(5) 0.6762(3) 0.8507(4) 0.0448(17) Uani 1 1 d . . . . .
H01P H 0.697753 0.692476 0.898786 0.054 Uiso 1 1 calc R . . . .
C01N C 0.7296(6) 0.7162(3) 0.7911(5) 0.057(2) Uani 1 1 d . . . . .
H01Q H 0.737775 0.759029 0.799458 0.068 Uiso 1 1 calc R . . . .
Cl2 Cl 0.6655(4) 0.5979(2) 0.9864(3) 0.1724(17) Uani 1 1 d . . . . .

loop_
_atom_site_aniso_label
_atom_site_aniso_U_11
_atom_site_aniso_U_22
_atom_site_aniso_U_33
_atom_site_aniso_U_23
_atom_site_aniso_U_13
_atom_site_aniso_U_12
Ru00 0.01697(18) 0.0176(2) 0.0159(2) 0.00141(16) 0.00177(14) -0.00035(16)
Cl00 0.0151(5) 0.0205(6) 0.0208(6) 0.0000(5) 0.0034(4) 0.0007(4)
P003 0.0175(6) 0.0170(6) 0.0192(6) 0.0010(5) 0.0011(5) 0.0015(5)
P004 0.0165(6) 0.0173(6) 0.0163(6) 0.0029(5) 0.0021(5) -0.0011(5)
P005 0.0198(6) 0.0226(7) 0.0221(7) -0.0038(6) -0.0014(5) -0.0016(5)
C008 0.017(2) 0.015(2) 0.020(2) 0.001(2) 0.0048(19) -0.0034(18)
C009 0.018(2) 0.021(3) 0.021(3) 0.007(2) 0.001(2) -0.0040(19)
C00A 0.023(2) 0.022(3) 0.020(3) 0.005(2) 0.002(2) -0.003(2)
C00B 0.018(2) 0.020(3) 0.019(2) 0.002(2) 0.0034(19) 0.0007(19)
C00C 0.017(2) 0.017(2) 0.017(2) 0.003(2) 0.0000(18) -0.0024(18)
C00D 0.019(2) 0.028(3) 0.019(2) 0.002(2) 0.006(2) -0.003(2)
C00E 0.020(2) 0.022(3) 0.019(2) -0.003(2) 0.001(2) -0.003(2)
C00F 0.018(2) 0.022(3) 0.021(3) 0.002(2) 0.001(2) 0.007(2)
C00G 0.022(2) 0.015(2) 0.022(3) 0.002(2) 0.002(2) 0.0006(19)
C00H 0.023(2) 0.025(3) 0.015(2) 0.003(2) 0.001(2) 0.009(2)
C00I 0.018(2) 0.021(3) 0.020(3) 0.002(2) 0.000(2) 0.000(2)
C00J 0.019(2) 0.029(3) 0.037(3) 0.002(3) 0.005(2) -0.003(2)
C00K 0.024(3) 0.027(3) 0.035(3) 0.006(3) 0.002(2) -0.001(2)
C00L 0.029(3) 0.023(3) 0.025(3) 0.002(2) 0.006(2) -0.001(2)
C00M 0.031(3) 0.016(3) 0.026(3) 0.006(2) -0.002(2) -0.003(2)
C00N 0.019(2) 0.024(3) 0.026(3) 0.002(2) 0.003(2) -0.002(2)
C00O 0.035(3) 0.029(3) 0.029(3) 0.005(3) 0.009(3) 0.008(2)
C00P 0.029(3) 0.043(4) 0.030(3) 0.005(3) 0.012(2) -0.004(3)
C00Q 0.028(3) 0.023(3) 0.015(2) 0.004(2) -0.001(2) -0.001(2)
C00R 0.030(3) 0.022(3) 0.019(3) 0.000(2) -0.004(2) -0.003(2)
C00S 0.026(3) 0.026(3) 0.016(2) 0.001(2) -0.001(2) -0.003(2)
C00T 0.015(2) 0.045(4) 0.028(3) 0.002(3) 0.002(2) -0.007(2)
C00U 0.032(3) 0.028(3) 0.034(3) -0.004(3) 0.011(3) -0.001(2)
C00V 0.022(3) 0.039(3) 0.025(3) 0.001(3) 0.003(2) 0.002(2)
C00W 0.025(3) 0.024(3) 0.032(3) 0.002(2) 0.005(2) -0.005(2)
C00X 0.026(3) 0.042(4) 0.035(3) 0.009(3) 0.002(3) -0.006(3)
C00Y 0.024(3) 0.033(3) 0.019(3) -0.001(2) 0.004(2) -0.001(2)
C00Z 0.022(3) 0.027(3) 0.028(3) 0.000(2) 0.006(2) 0.002(2)
C010 0.022(3) 0.023(3) 0.034(3) 0.000(2) 0.000(2) 0.001(2)
C011 0.024(3) 0.024(3) 0.029(3) -0.003(2) -0.002(2) 0.003(2)
C012 0.030(3) 0.023(3) 0.045(4) -0.003(3) 0.015(3) 0.002(2)
C013 0.029(3) 0.051(4) 0.030(3) -0.001(3) 0.013(3) 0.019(3)
C014 0.048(4) 0.025(3) 0.037(3) 0.010(3) 0.011(3) 0.012(3)
C015 0.014(2) 0.039(3) 0.037(3) 0.007(3) 0.006(2) 0.003(2)
C016 0.027(3) 0.058(4) 0.023(3) 0.003(3) 0.002(2) 0.017(3)
C018 0.032(3) 0.026(3) 0.036(3) 0.000(3) 0.002(3) -0.011(2)
C019 0.021(3) 0.027(3) 0.039(3) 0.004(3) -0.001(2) -0.003(2)
C01A 0.025(3) 0.042(4) 0.021(3) 0.005(3) 0.005(2) 0.000(2)
C01B 0.031(3) 0.019(3) 0.016(2) -0.006(2) 0.002(2) -0.003(2)
C01C 0.024(3) 0.037(3) 0.039(3) 0.006(3) 0.006(3) -0.013(2)
C01D 0.021(2) 0.029(3) 0.021(3) 0.002(2) -0.004(2) -0.004(2)
C01E 0.035(3) 0.040(4) 0.034(3) 0.013(3) 0.010(3) 0.017(3)
C01F 0.053(4) 0.062(5) 0.034(4) 0.004(3) 0.013(3) -0.024(4)
C01G 0.032(3) 0.039(4) 0.034(3) -0.003(3) 0.007(3) 0.011(3)
C01H 0.030(3) 0.063(5) 0.050(4) 0.017(4) 0.004(3) -0.011(3)
C01I 0.039(3) 0.056(4) 0.025(3) -0.004(3) 0.009(3) -0.004(3)
C01J 0.042(4) 0.033(3) 0.041(4) 0.009(3) 0.015(3) -0.006(3)
C01K 0.060(4) 0.022(3) 0.036(3) 0.012(3) 0.014(3) -0.005(3)
C01L 0.025(3) 0.074(6) 0.071(6) 0.039(5) -0.009(3) -0.009(3)
C01M 0.034(3) 0.033(4) 0.065(5) 0.000(3) 0.001(3) -0.010(3)
C01N 0.039(4) 0.036(4) 0.091(6) 0.024(4) -0.001(4) -0.012(3)
Cl2 0.175(4) 0.175(4) 0.157(4) -0.019(3) 0.002(3) 0.012(3)

loop_
_atom_type_symbol
_atom_type_description
_atom_type_scat_dispersion_real
_atom_type_scat_dispersion_imag
_atom_type_scat_source
C C 0.0033 0.0016 'International Tables Vol C Tables 4.2.6.8 and 6.1.1.4'
H H 0.0000 0.0000 'International Tables Vol C Tables 4.2.6.8 and 6.1.1.4'
Cl Cl 0.1484 0.1585 'International Tables Vol C Tables 4.2.6.8 and 6.1.1.4'
P P 0.1023 0.0942 'International Tables Vol C Tables 4.2.6.8 and 6.1.1.4'
Ru Ru -1.2594 0.8363 'International Tables Vol C Tables 4.2.6.8 and 6.1.1.4'

loop_
_geom_angle_atom_site_label_1
_geom_angle_atom_site_label_2
_geom_angle_atom_site_label_3
_geom_angle
_geom_angle_site_symmetry_1
_geom_angle_site_symmetry_3
_geom_angle_publ_flag
P003 Ru00 Cl00 85.06(4) . . ?
P003 Ru00 P004 86.92(5) . . ?
P004 Ru00 Cl00 87.79(4) . . ?
C00H Ru00 Cl00 143.09(14) . . ?
C00H Ru00 P003 92.12(14) . . ?
C00H Ru00 P004 128.89(14) . . ?
C00H Ru00 C00Q 36.44(18) . . ?
C00H Ru00 C00R 65.17(19) . . ?
C00H Ru00 C00S 64.88(19) . . ?
C00H Ru00 C01B 77.22(19) . . ?
C00H Ru00 C01D 36.65(19) . . ?
C00Q Ru00 Cl00 107.14(14) . . ?
C00Q Ru00 P003 95.83(14) . . ?
C00Q Ru00 P004 164.98(14) . . ?
C00Q Ru00 C00S 35.23(18) . . ?
C00Q Ru00 C01D 65.17(19) . . ?
C00R Ru00 Cl00 123.16(15) . . ?
C00R Ru00 P003 151.76(15) . . ?
C00R Ru00 P004 94.53(14) . . ?
C00R Ru00 C00Q 76.11(19) . . ?
C00R Ru00 C00S 64.90(19) . . ?
C00R Ru00 C01B 36.34(19) . . ?
C00R Ru00 C01D 35.85(19) . . ?
C00S Ru00 Cl00 85.65(13) . . ?
C00S Ru00 P003 122.16(14) . . ?
C00S Ru00 P004 149.36(14) . . ?
C01B Ru00 Cl00 92.26(14) . . ?
C01B Ru00 P003 158.40(14) . . ?
C01B Ru00 P004 114.43(14) . . ?
C01B Ru00 C00Q 64.46(19) . . ?
C01B Ru00 C00S 36.26(18) . . ?
C01B Ru00 C01D 65.2(2) . . ?
C01D Ru00 Cl00 157.42(15) . . ?
C01D Ru00 P003 116.15(15) . . ?
C01D Ru00 P004 100.36(14) . . ?
C01D Ru00 C00S 76.61(19) . . ?
C00E P003 Ru00 114.72(17) . . ?
C00E P003 C00F 103.6(2) . . ?
C00F P003 Ru00 118.81(17) . . ?
C00G P003 Ru00 110.59(17) . . ?
C00G P003 C00E 102.8(2) . . ?
C00G P003 C00F 104.7(2) . . ?
C008 P004 Ru00 118.46(17) . . ?
C008 P004 C00B 105.7(2) . . ?
C009 P004 Ru00 113.45(16) . . ?
C009 P004 C008 100.2(2) . . ?
C009 P004 C00B 101.6(2) . . ?
C00B P004 Ru00 115.15(17) . . ?
C00N P005 C00C 101.7(2) . . ?
C00N P005 C019 109.3(3) . . ?
C019 P005 C00C 108.0(2) . . ?
Cl2 P005 C00C 116.7(3) . . ?
Cl2 P005 C00N 110.2(3) . . ?
Cl2 P005 C019 110.6(3) . . ?
C00A C008 P004 118.5(4) . . ?
C00L C008 P004 121.6(4) . . ?
C00L C008 C00A 119.7(5) . . ?
C00D C009 P004 123.4(4) . . ?
C00D C009 C00W 118.0(5) . . ?
C00W C009 P004 118.4(4) . . ?
C008 C00A H00A 120.4 . . ?
C00M C00A C008 119.2(5) . . ?
C00M C00A H00A 120.4 . . ?
P004 C00B H00B 107.2 . . ?
P004 C00B H00C 107.2 . . ?
H00B C00B H00C 106.8 . . ?
C00I C00B P004 120.5(4) . . ?
C00I C00B H00B 107.2 . . ?
C00I C00B H00C 107.2 . . ?
P005 C00C H00D 107.0 . . ?
P005 C00C H00E 107.0 . . ?
H00D C00C H00E 106.8 . . ?
C00I C00C P005 121.2(3) . . ?
C00I C00C H00D 107.0 . . ?
C00I C00C H00E 107.0 . . ?
C009 C00D H00F 119.5 . . ?
C00P C00D C009 120.9(5) . . ?
C00P C00D H00F 119.5 . . ?
P003 C00E H00G 107.7 . . ?
P003 C00E H00H 107.7 . . ?
H00G C00E H00H 107.1 . . ?
C00I C00E P003 118.6(3) . . ?
C00I C00E H00G 107.7 . . ?
C00I C00E H00H 107.7 . . ?
C00Z C00F P003 121.3(4) . . ?
C00Z C00F C011 118.2(5) . . ?
C011 C00F P003 120.3(4) . . ?
C00K C00G P003 120.8(4) . . ?
C00K C00G C00O 119.5(5) . . ?
C00O C00G P003 119.4(4) . . ?
Ru00 C00H H00I 123.7 . . ?
C00Q C00H Ru00 73.7(3) . . ?
C00Q C00H H00I 119.5 . . ?
C00Q C00H C01D 120.9(5) . . ?
C01D C00H Ru00 74.6(3) . . ?
C01D C00H H00I 119.5 . . ?
C00B C00I C00C 107.4(4) . . ?
C00E C00I C00B 114.0(4) . . ?
C00E C00I C00C 110.3(4) . . ?
C00Y C00I C00B 105.2(4) . . ?
C00Y C00I C00C 110.7(4) . . ?
C00Y C00I C00E 109.1(4) . . ?
C00N C00J H00J 119.7 . . ?
C012 C00J H00J 119.7 . . ?
C012 C00J C00N 120.6(5) . . ?
C00G C00K H00K 119.9 . . ?
C00G C00K C01J 120.2(5) . . ?
C01J C00K H00K 119.9 . . ?
C008 C00L H00L 120.4 . . ?
C008 C00L C00U 119.2(5) . . ?
C00U C00L H00L 120.4 . . ?
C00A C00M H00M 119.5 . . ?
C010 C00M C00A 121.0(5) . . ?
C010 C00M H00M 119.5 . . ?
C00J C00N P005 124.1(4) . . ?
C00V C00N P005 116.9(4) . . ?
C00V C00N C00J 118.6(5) . . ?
C00G C00O H00O 120.3 . . ?
C00G C00O C014 119.5(6) . . ?
C014 C00O H00O 120.3 . . ?
C00D C00P H00P 119.8 . . ?
C00D C00P C01C 120.3(6) . . ?
C01C C00P H00P 119.8 . . ?
Ru00 C00Q H00Q 129.0 . . ?
C00H C00Q Ru00 69.9(3) . . ?
C00H C00Q H00Q 119.3 . . ?
C00S C00Q Ru00 74.2(3) . . ?
C00S C00Q C00H 121.3(5) . . ?
C00S C00Q H00Q 119.3 . . ?
Ru00 C00R H00R 127.6 . . ?
C01B C00R Ru00 71.9(3) . . ?
C01B C00R H00R 119.2 . . ?
C01D C00R Ru00 73.5(3) . . ?
C01D C00R H00R 119.2 . . ?
C01D C00R C01B 121.6(5) . . ?
C00Q C00S Ru00 70.6(3) . . ?
C00Q C00S C01A 123.1(5) . . ?
C00Q C00S C01B 118.5(5) . . ?
C01A C00S Ru00 135.0(4) . . ?
C01B C00S Ru00 69.9(3) . . ?
C01B C00S C01A 118.3(5) . . ?
H00N C00T H00S 109.5 . . ?
H00N C00T H00T 109.5 . . ?
H00S C00T H00T 109.5 . . ?
C01D C00T H00N 109.5 . . ?
C01D C00T H00S 109.5 . . ?
C01D C00T H00T 109.5 . . ?
C00L C00U H00U 119.5 . . ?
C010 C00U C00L 121.1(5) . . ?
C010 C00U H00U 119.5 . . ?
C00N C00V H00V 119.5 . . ?
C00N C00V C016 121.1(6) . . ?
C016 C00V H00V 119.5 . . ?
C009 C00W H00W 119.2 . . ?
C018 C00W C009 121.5(6) . . ?
C018 C00W H00W 119.2 . . ?
C019 C00X H00X 119.5 . . ?
C01H C00X H00X 119.5 . . ?
C01H C00X C019 121.0(7) . . ?
C00I C00Y H00Y 109.5 . . ?
C00I C00Y H 109.5 . . ?
C00I C00Y HA 109.5 . . ?
H00Y C00Y H 109.5 . . ?
H00Y C00Y HA 109.5 . . ?
H C00Y HA 109.5 . . ?
C00F C00Z H00Z 119.2 . . ?
C00F C00Z C015 121.5(5) . . ?
C015 C00Z H00Z 119.2 . . ?
C00M C010 H010 120.1 . . ?
C00U C010 C00M 119.8(5) . . ?
C00U C010 H010 120.1 . . ?
C00F C011 H011 119.4 . . ?
C01G C011 C00F 121.2(5) . . ?
C01G C011 H011 119.4 . . ?
C00J C012 H012 120.0 . . ?
C00J C012 C01E 119.9(6) . . ?
C01E C012 H012 120.0 . . ?
C015 C013 H013 120.0 . . ?
C015 C013 C01G 120.0(5) . . ?
C01G C013 H013 120.0 . . ?
C00O C014 H014 119.8 . . ?
C01K C014 C00O 120.3(6) . . ?
C01K C014 H014 119.8 . . ?
C00Z C015 C013 119.5(5) . . ?
C00Z C015 H015 120.2 . . ?
C013 C015 H015 120.2 . . ?
C00V C016 H016 120.1 . . ?
C01E C016 C00V 119.9(5) . . ?
C01E C016 H016 120.1 . . ?
C00W C018 H018 120.1 . . ?
C00W C018 C01C 119.8(5) . . ?
C01C C018 H018 120.1 . . ?
C00X C019 P005 122.0(4) . . ?
C01M C019 P005 118.6(5) . . ?
C01M C019 C00X 119.3(6) . . ?
C00S C01A H01A 108.1 . . ?
C00S C01A C01I 106.1(5) . . ?
C01F C01A C00S 114.5(5) . . ?
C01F C01A H01A 108.1 . . ?
C01F C01A C01I 111.6(5) . . ?
C01I C01A H01A 108.1 . . ?
Ru00 C01B H01B 126.3 . . ?
C00R C01B Ru00 71.7(3) . . ?
C00R C01B C00S 119.9(5) . . ?
C00R C01B H01B 120.0 . . ?
C00S C01B Ru00 73.8(3) . . ?
C00S C01B H01B 120.0 . . ?
C00P C01C C018 119.4(5) . . ?
C00P C01C H01C 120.3 . . ?
C018 C01C H01C 120.3 . . ?
C00H C01D Ru00 68.8(3) . . ?
C00H C01D C00T 121.4(5) . . ?
C00R C01D Ru00 70.7(3) . . ?
C00R C01D C00H 117.4(5) . . ?
C00R C01D C00T 121.1(5) . . ?
C00T C01D Ru00 136.3(4) . . ?
C012 C01E H01E 120.1 . . ?
C016 C01E C012 119.8(5) . . ?
C016 C01E H01E 120.1 . . ?
C01A C01F H01D 109.5 . . ?
C01A C01F H01F 109.5 . . ?
C01A C01F H01G 109.5 . . ?
H01D C01F H01F 109.5 . . ?
H01D C01F H01G 109.5 . . ?
H01F C01F H01G 109.5 . . ?
C011 C01G C013 119.5(6) . . ?
C011 C01G H01H 120.3 . . ?
C013 C01G H01H 120.3 . . ?
C00X C01H H01I 120.4 . . ?
C01L C01H C00X 119.2(8) . . ?
C01L C01H H01I 120.4 . . ?
C01A C01I H01J 109.5 . . ?
C01A C01I H01K 109.5 . . ?
C01A C01I H01L 109.5 . . ?
H01J C01I H01K 109.5 . . ?
H01J C01I H01L 109.5 . . ?
H01K C01I H01L 109.5 . . ?
C00K C01J H01M 120.1 . . ?
C01K C01J C00K 119.8(6) . . ?
C01K C01J H01M 120.1 . . ?
C014 C01K C01J 120.8(6) . . ?
C014 C01K H01N 119.6 . . ?
C01J C01K H01N 119.6 . . ?
C01H C01L H01O 118.8 . . ?
C01H C01L C01N 122.3(7) . . ?
C01N C01L H01O 118.8 . . ?
C019 C01M H01P 120.3 . . ?
C019 C01M C01N 119.4(7) . . ?
C01N C01M H01P 120.3 . . ?
C01L C01N C01M 118.7(7) . . ?
C01L C01N H01Q 120.7 . . ?
C01M C01N H01Q 120.7 . . ?

loop_
_geom_bond_atom_site_label_1
_geom_bond_atom_site_label_2
_geom_bond_distance
_geom_bond_site_symmetry_2
_geom_bond_publ_flag
Ru00 Cl00 2.4077(12) . ?
Ru00 P003 2.3280(14) . ?
Ru00 P004 2.3285(13) . ?
Ru00 C00H 2.223(5) . ?
Ru00 C00Q 2.272(5) . ?
Ru00 C00R 2.263(5) . ?
Ru00 C00S 2.318(5) . ?
Ru00 C01B 2.266(5) . ?
Ru00 C01D 2.299(5) . ?
P003 C00E 1.826(5) . ?
P003 C00F 1.836(5) . ?
P003 C00G 1.824(5) . ?
P004 C008 1.832(5) . ?
P004 C009 1.827(5) . ?
P004 C00B 1.857(5) . ?
P005 C00C 1.820(5) . ?
P005 C00N 1.802(5) . ?
P005 C019 1.810(6) . ?
P005 Cl2 1.491(5) . ?
C008 C00A 1.401(7) . ?
C008 C00L 1.385(7) . ?
C009 C00D 1.393(7) . ?
C009 C00W 1.400(7) . ?
C00A H00A 0.9300 . ?
C00A C00M 1.392(7) . ?
C00B H00B 0.9700 . ?
C00B H00C 0.9700 . ?
C00B C00I 1.552(7) . ?
C00C H00D 0.9700 . ?
C00C H00E 0.9700 . ?
C00C C00I 1.552(7) . ?
C00D H00F 0.9300 . ?
C00D C00P 1.383(7) . ?
C00E H00G 0.9700 . ?
C00E H00H 0.9700 . ?
C00E C00I 1.548(7) . ?
C00F C00Z 1.368(7) . ?
C00F C011 1.400(7) . ?
C00G C00K 1.383(7) . ?
C00G C00O 1.390(7) . ?
C00H H00I 0.9300 . ?
C00H C00Q 1.406(7) . ?
C00H C01D 1.423(7) . ?
C00I C00Y 1.534(7) . ?
C00J H00J 0.9300 . ?
C00J C00N 1.399(8) . ?
C00J C012 1.386(8) . ?
C00K H00K 0.9300 . ?
C00K C01J 1.402(8) . ?
C00L H00L 0.9300 . ?
C00L C00U 1.400(7) . ?
C00M H00M 0.9300 . ?
C00M C010 1.366(8) . ?
C00N C00V 1.387(7) . ?
C00O H00O 0.9300 . ?
C00O C014 1.410(8) . ?
C00P H00P 0.9300 . ?
C00P C01C 1.392(8) . ?
C00Q H00Q 0.9300 . ?
C00Q C00S 1.389(7) . ?
C00R H00R 0.9300 . ?
C00R C01B 1.412(8) . ?
C00R C01D 1.405(8) . ?
C00S C01A 1.515(7) . ?
C00S C01B 1.427(7) . ?
C00T H00N 0.9600 . ?
C00T H00S 0.9600 . ?
C00T H00T 0.9600 . ?
C00T C01D 1.500(7) . ?
C00U H00U 0.9300 . ?
C00U C010 1.364(8) . ?
C00V H00V 0.9300 . ?
C00V C016 1.395(8) . ?
C00W H00W 0.9300 . ?
C00W C018 1.377(7) . ?
C00X H00X 0.9300 . ?
C00X C019 1.403(8) . ?
C00X C01H 1.364(9) . ?
C00Y H00Y 0.9600 . ?
C00Y H 0.9600 . ?
C00Y HA 0.9600 . ?
C00Z H00Z 0.9300 . ?
C00Z C015 1.381(7) . ?
C010 H010 0.9300 . ?
C011 H011 0.9300 . ?
C011 C01G 1.371(8) . ?
C012 H012 0.9300 . ?
C012 C01E 1.400(8) . ?
C013 H013 0.9300 . ?
C013 C015 1.382(8) . ?
C013 C01G 1.387(8) . ?
C014 H014 0.9300 . ?
C014 C01K 1.359(9) . ?
C015 H015 0.9300 . ?
C016 H016 0.9300 . ?
C016 C01E 1.378(9) . ?
C018 H018 0.9300 . ?
C018 C01C 1.395(8) . ?
C019 C01M 1.375(8) . ?
C01A H01A 0.9800 . ?
C01A C01F 1.511(8) . ?
C01A C01I 1.532(8) . ?
C01B H01B 0.9300 . ?
C01C H01C 0.9300 . ?
C01E H01E 0.9300 . ?
C01F H01D 0.9600 . ?
C01F H01F 0.9600 . ?
C01F H01G 0.9600 . ?
C01G H01H 0.9300 . ?
C01H H01I 0.9300 . ?
C01H C01L 1.362(11) . ?
C01I H01J 0.9600 . ?
C01I H01K 0.9600 . ?
C01I H01L 0.9600 . ?
C01J H01M 0.9300 . ?
C01J C01K 1.371(8) . ?
C01K H01N 0.9300 . ?
C01L H01O 0.9300 . ?
C01L C01N 1.368(12) . ?
C01M H01P 0.9300 . ?
C01M C01N 1.420(10) . ?
C01N H01Q 0.9300 . ?
